data_7251740
loop_
_publ_author_name
'Lee, Yeji'
'Park, Chanwoo'
'Jeong, Sangyeon'
'Lim, Daeun'
'Kim, Jonghyun'
'Kim, Hyeongjun'
'Kim, Eun A.'
'Cho, Seong-Yong'
'Yoo, Hyobin'
'Park, Bo Keun'
'Chung, Teak-Mo'
'Lee, Woongkyu'

_publ_section_title
;
 Synthesis of heteroleptic [Sr(ddemap)(tmhd)]<sub>2</sub> and its use in
 atomic layer deposition of low carbon SrO thin films.
;
_journal_issue 6
_journal_name_full 'RSC advances'
_journal_page_first 4740
_journal_page_last 4749
_journal_paper_doi 10.1039/d5ra08373g
_journal_volume 16
_journal_year 2026
_chemical_formula_moiety 'C21 H41 N3 O3 Sr'
_chemical_formula_sum 'C21 H41 N3 O3 Sr'
_chemical_formula_weight 471.195
_space_group_crystal_system monoclinic
_space_group_IT_number 14
_space_group_name_Hall '-P 2yn'
_space_group_name_H-M_alt 'P 1 21/n 1'
_symmetry_Int_Tables_number 14
_atom_sites_solution_primary iterative
_audit_creation_date 2022-06-23
_audit_creation_method
;
Olex2 1.3
(compiled 2020.11.12 svn.r5f609507 for OlexSys, GUI svn.r6408)
;
_audit_update_record
;
2023-02-03 deposited with the CCDC.	2026-01-08 downloaded from the CCDC.
;
_cell_angle_alpha 90
_cell_angle_beta 103.190(2)
_cell_angle_gamma 90
_cell_formula_units_Z 4
_cell_length_a 12.6947(7)
_cell_length_b 16.0289(8)
_cell_length_c 12.9162(6)
_cell_measurement_reflns_used 9540
_cell_measurement_temperature 100(2)
_cell_measurement_theta_max 25.38
_cell_measurement_theta_min 2.395
_cell_volume 2558.9(2)
_computing_cell_refinement 'SAINT v8.34A (Bruker, 2013)'
_computing_data_reduction 'SAINT v8.34A (Bruker, 2013)'
_computing_molecular_graphics 'Olex2 1.3 (Dolomanov et al., 2009)'
_computing_publication_material 'Olex2 1.3 (Dolomanov et al., 2009)'
_computing_structure_refinement 'olex2.refine 1.3 (Bourhis et al., 2015)'
_computing_structure_solution 'olex2.solve 1.3 (Bourhis et al., 2015)'
_diffrn_ambient_temperature 100
_diffrn_detector 'CCD area detector'
_diffrn_detector_area_resol_mean 7.9
_diffrn_detector_type 'Bruker SMART CCD 1K area detector'
_diffrn_measured_fraction_theta_full 0.9989
_diffrn_measured_fraction_theta_max 0.9947
_diffrn_measurement_device 'three-circle diffractometer'
_diffrn_measurement_device_type 'Bruker APEX-II CCD'
_diffrn_measurement_method '\f and \w scans'
_diffrn_radiation_monochromator graphite
_diffrn_radiation_probe x-ray
_diffrn_radiation_type 'Mo K\a'
_diffrn_radiation_wavelength 0.71073
_diffrn_reflns_av_R_equivalents 0.0479
_diffrn_reflns_av_unetI/netI 0.0357
_diffrn_reflns_Laue_measured_fraction_full 0.9989
_diffrn_reflns_Laue_measured_fraction_max 0.9947
_diffrn_reflns_limit_h_max 15
_diffrn_reflns_limit_h_min -11
_diffrn_reflns_limit_k_max 19
_diffrn_reflns_limit_k_min -17
_diffrn_reflns_limit_l_max 11
_diffrn_reflns_limit_l_min -15
_diffrn_reflns_number 32673
_diffrn_reflns_point_group_measured_fraction_full 0.9989
_diffrn_reflns_point_group_measured_fraction_max 0.9947
_diffrn_reflns_theta_full 25.2417
_diffrn_reflns_theta_max 25.40
_diffrn_reflns_theta_min 2.39
_diffrn_source 'sealed X-ray tube'
_diffrn_source_current 30.0
_diffrn_source_power 1.5
_diffrn_source_target Mo
_diffrn_source_voltage 50.0
_diffrn_standards_number 0
_exptl_absorpt_coefficient_mu 2.129
_exptl_absorpt_correction_T_max 0.7452
_exptl_absorpt_correction_T_min 0.3944
_exptl_absorpt_correction_type multi-scan
_exptl_absorpt_process_details
;
SADABS-2014/2 (Bruker,2014/2) was used for absorption correction.
wR2(int) was 0.1085 before and 0.0493 after correction.
The Ratio of minimum to maximum transmission is 0.5293.
The \l/2 correction factor is 0.00150.
;
_exptl_crystal_density_diffrn 1.223
_exptl_crystal_description block
_exptl_crystal_F_000 994.550
_exptl_crystal_size_max 0.15
_exptl_crystal_size_mid 0.15
_exptl_crystal_size_min 0.1
_refine_diff_density_max 0.8376
_refine_diff_density_min -0.6984
_refine_diff_density_rms 0.0966
_refine_ls_d_res_high 0.8285
_refine_ls_d_res_low 8.5047
_refine_ls_goodness_of_fit_ref 1.0547
_refine_ls_hydrogen_treatment constr
_refine_ls_matrix_type full
_refine_ls_number_constraints 57
_refine_ls_number_parameters 263
_refine_ls_number_reflns 4685
_refine_ls_number_restraints 0
_refine_ls_restrained_S_all 1.0547
_refine_ls_R_factor_all 0.0399
_refine_ls_R_factor_gt 0.0311
_refine_ls_shift/su_max 0.0075
_refine_ls_shift/su_mean 0.0003
_refine_ls_structure_factor_coef Fsqd
_refine_ls_weighting_details 'w=1/[\s^2^(Fo^2^)+(0.0408P)^2^+2.7264P] where P=(Fo^2^+2Fc^2^)/3'
_refine_ls_weighting_scheme calc
_refine_ls_wR_factor_gt 0.0811
_refine_ls_wR_factor_ref 0.0855
_reflns_Friedel_coverage 0.0
_reflns_limit_h_max 9
_reflns_limit_h_min -15
_reflns_limit_k_max 19
_reflns_limit_k_min 0
_reflns_limit_l_max 15
_reflns_limit_l_min -9
_reflns_number_gt 4098
_reflns_number_total 4685
_reflns_threshold_expression I>=2u(I)
_cod_data_source_file d5ra08373g2.cif
_cod_data_source_block rjy110-1
_cod_original_sg_symbol_Hall '-P 2ybc (x-z,y,z)'
_cod_database_code 7251740
_olex2_refinement_description
;
1. Fixed Uiso
 At 1.2 times of:
  All C(H) groups, All C(H,H) groups
 At 1.5 times of:
  All C(H,H,H) groups
2.a Secondary CH2 refined with riding coordinates:
 C14(H14a,H14b), C12(H12a,H12b), C17(H17a,H17b), C18(H18a,H18b), C20(H20a,H20b)
2.b Aromatic/amide H refined with riding coordinates:
 C2(H2)
2.c Idealised Me refined as rotating group:
 C11(H11a,H11b,H11c), C9(H9a,H9b,H9c), C10(H10a,H10b,H10c), C5(H5a,H5b,H5c),
 C6(H6a,H6b,H6c), C7(H7a,H7b,H7c), C13(H13a,H13b,H13c), C19(H19a,H19b,H19c),
 C22(H22a,H22b,H22c), C21(H21a,H21b,H21c)
;
_olex2_submission_special_instructions 'No special instructions were received'

loop_
_space_group_symop_id
_space_group_symop_operation_xyz
1 x,y,z
2 -x+1/2,y+1/2,-z+1/2
3 -x,-y,-z
4 x-1/2,-y-1/2,z-1/2

loop_
_atom_site_label
_atom_site_type_symbol
_atom_site_fract_x
_atom_site_fract_y
_atom_site_fract_z
_atom_site_U_iso_or_equiv
_atom_site_adp_type
_atom_site_occupancy
_atom_site_refinement_flags_posn
Sr1 Sr 0.478610(17) 0.069798(13) 0.873810(16) 0.00972(9) Uani 1.000000 .
O2 O 0.47378(14) 0.16518(10) 0.72000(13) 0.0171(4) Uani 1.000000 .
O1 O 0.64303(14) 0.05232(11) 0.80974(14) 0.0192(4) Uani 1.000000 .
C1 C 0.6867(2) 0.08522(15) 0.7416(2) 0.0149(5) Uani 1.000000 .
C3 C 0.5390(2) 0.18524(15) 0.66398(19) 0.0147(5) Uani 1.000000 .
C2 C 0.6414(2) 0.14987(16) 0.6729(2) 0.0176(6) Uani 1.000000 .
C8 C 0.4970(2) 0.25158(15) 0.5775(2) 0.0175(5) Uani 1.000000 .
C4 C 0.7957(2) 0.04599(18) 0.7346(2) 0.0215(6) Uani 1.000000 .
C11 C 0.4114(2) 0.20890(18) 0.4911(2) 0.0266(6) Uani 1.000000 .
C9 C 0.4434(3) 0.32202(17) 0.6267(2) 0.0296(7) Uani 1.000000 .
C10 C 0.5844(2) 0.28835(19) 0.5276(2) 0.0313(7) Uani 1.000000 .
C5 C 0.8652(2) 0.0376(2) 0.8460(2) 0.0318(7) Uani 1.000000 .
C6 C 0.7715(3) -0.0406(2) 0.6871(3) 0.0523(11) Uani 1.000000 .
C7 C 0.8568(3) 0.0950(3) 0.6664(4) 0.0672(14) Uani 1.000000 .
O3 O 0.54337(14) 0.07112(9) 1.06504(13) 0.0138(4) Uani 1.000000 .
N5 N 0.50743(18) 0.22983(13) 0.97128(16) 0.0179(5) Uani 1.000000 .
C14 C 0.5060(2) 0.21579(16) 1.0835(2) 0.0201(6) Uani 1.000000 .
C15 C 0.5728(2) 0.13966(14) 1.12914(19) 0.0150(5) Uani 1.000000 .
C13 C 0.4394(3) 0.30126(17) 0.9314(2) 0.0301(7) Uani 1.000000 .
C12 C 0.6165(2) 0.24499(18) 0.9570(2) 0.0291(7) Uani 1.000000 .
N6 N 0.60674(17) 0.04468(13) 1.28606(16) 0.0157(5) Uani 1.000000 .
C17 C 0.5570(2) 0.12339(15) 1.24182(19) 0.0180(6) Uani 1.000000 .
C18 C 0.7252(2) 0.04658(17) 1.3066(2) 0.0237(6) Uani 1.000000 .
C19 C 0.5723(2) 0.02378(17) 1.3833(2) 0.0226(6) Uani 1.000000 .
C20 C 0.7733(2) -0.03920(18) 1.2989(2) 0.0273(7) Uani 1.000000 .
N7 N 0.74133(18) -0.07660(13) 1.19307(18) 0.0205(5) Uani 1.000000 .
C22 C 0.7797(3) -0.16262(18) 1.1981(3) 0.0341(7) Uani 1.000000 .
C21 C 0.7846(2) -0.0311(2) 1.1135(3) 0.0348(8) Uani 1.000000 .
H2 H 0.6843(2) 0.17183(16) 0.6280(2) 0.0211(7) Uiso 1.000000 R
H11a H 0.4454(4) 0.1644(8) 0.4581(10) 0.0398(10) Uiso 1.000000 GR
H11b H 0.3552(8) 0.1850(10) 0.5230(3) 0.0398(10) Uiso 1.000000 GR
H11c H 0.3789(11) 0.2500(3) 0.4370(8) 0.0398(10) Uiso 1.000000 GR
H9a H 0.3852(10) 0.2991(2) 0.6566(14) 0.0444(10) Uiso 1.000000 GR
H9b H 0.4973(4) 0.3489(8) 0.6833(10) 0.0444(10) Uiso 1.000000 GR
H9c H 0.4133(14) 0.3632(6) 0.5718(4) 0.0444(10) Uiso 1.000000 GR
H10a H 0.6427(8) 0.3111(11) 0.5835(3) 0.0469(11) Uiso 1.000000 GR
H10b H 0.6134(11) 0.2446(3) 0.4889(13) 0.0469(11) Uiso 1.000000 GR
H10c H 0.5532(4) 0.3330(8) 0.4781(12) 0.0469(11) Uiso 1.000000 GR
H5a H 0.8835(13) 0.0933(2) 0.8763(6) 0.0478(11) Uiso 1.000000 GR
H5b H 0.8253(6) 0.0068(11) 0.8903(5) 0.0478(11) Uiso 1.000000 GR
H5c H 0.9317(7) 0.0075(11) 0.8436(3) 0.0478(11) Uiso 1.000000 GR
H6a H 0.7340(19) -0.0734(6) 0.7317(11) 0.0785(16) Uiso 1.000000 GR
H6b H 0.7254(18) -0.0358(3) 0.6153(8) 0.0785(16) Uiso 1.000000 GR
H6c H 0.8393(3) -0.0683(7) 0.684(2) 0.0785(16) Uiso 1.000000 GR
H7a H 0.8142(12) 0.0964(16) 0.5928(6) 0.101(2) Uiso 1.000000 GR
H7b H 0.869(2) 0.1521(6) 0.6936(15) 0.101(2) Uiso 1.000000 GR
H7c H 0.9266(11) 0.0682(12) 0.669(2) 0.101(2) Uiso 1.000000 GR
H14a H 0.5351(2) 0.26572(16) 1.1255(2) 0.0241(7) Uiso 1.000000 R
H14b H 0.4303(2) 0.20780(16) 1.0896(2) 0.0241(7) Uiso 1.000000 R
H13a H 0.4334(13) 0.3069(7) 0.8547(4) 0.0452(11) Uiso 1.000000 GR
H13b H 0.3673(5) 0.2930(6) 0.9450(14) 0.0452(11) Uiso 1.000000 GR
H13c H 0.4718(8) 0.3520(2) 0.9676(11) 0.0452(11) Uiso 1.000000 GR
H12a H 0.6773(2) 0.24157(18) 1.0204(2) 0.0349(8) Uiso 1.000000 R
H12b H 0.6258(2) 0.28625(18) 0.9027(2) 0.0349(8) Uiso 1.000000 R
H17a H 0.5892(2) 0.16996(15) 1.28886(19) 0.0216(7) Uiso 1.000000 R
H17b H 0.4786(2) 0.12177(15) 1.23986(19) 0.0216(7) Uiso 1.000000 R
H18a H 0.7473(2) 0.08424(17) 1.2546(2) 0.0284(7) Uiso 1.000000 R
H18b H 0.7545(2) 0.06952(17) 1.3786(2) 0.0284(7) Uiso 1.000000 R
H19a H 0.4932(3) 0.0191(11) 1.3677(3) 0.0339(9) Uiso 1.000000 GR
H19b H 0.6047(12) -0.0295(6) 1.4113(8) 0.0339(9) Uiso 1.000000 GR
H19c H 0.5957(13) 0.0677(6) 1.4364(5) 0.0339(9) Uiso 1.000000 GR
H20a H 0.8532(2) -0.03483(18) 1.3189(2) 0.0327(8) Uiso 1.000000 R
H20b H 0.7508(2) -0.07668(18) 1.3508(2) 0.0327(8) Uiso 1.000000 R
H22a H 0.7487(13) -0.1939(4) 1.2493(12) 0.0511(11) Uiso 1.000000 GR
H22b H 0.7572(14) -0.1884(4) 1.1277(4) 0.0511(11) Uiso 1.000000 GR
H22c H 0.8588(3) -0.1633(2) 1.2208(15) 0.0511(11) Uiso 1.000000 GR
H21a H 0.7655(15) -0.0607(7) 1.0454(5) 0.0522(11) Uiso 1.000000 GR
H21b H 0.7537(13) 0.0252(5) 1.1049(12) 0.0522(11) Uiso 1.000000 GR
H21c H 0.8635(3) -0.0274(11) 1.1369(8) 0.0522(11) Uiso 1.000000 GR

loop_
_atom_site_aniso_label
_atom_site_aniso_U_11
_atom_site_aniso_U_22
_atom_site_aniso_U_33
_atom_site_aniso_U_12
_atom_site_aniso_U_13
_atom_site_aniso_U_23
Sr1 0.01160(14) 0.00962(13) 0.00873(13) -0.00008(9) 0.00397(9) 0.00059(8)
O2 0.0186(9) 0.0176(9) 0.0174(9) 0.0040(7) 0.0092(8) 0.0059(7)
O1 0.0160(10) 0.0227(9) 0.0225(10) 0.0060(8) 0.0116(8) 0.0091(8)
C1 0.0107(13) 0.0200(13) 0.0148(13) -0.0022(10) 0.0043(10) -0.0025(11)
C3 0.0199(14) 0.0126(12) 0.0117(12) -0.0036(11) 0.0040(10) -0.0009(10)
C2 0.0185(14) 0.0202(13) 0.0164(13) -0.0023(11) 0.0086(11) 0.0043(11)
C8 0.0225(14) 0.0160(13) 0.0153(13) 0.0027(11) 0.0071(11) 0.0054(11)
C4 0.0128(13) 0.0337(15) 0.0201(14) 0.0033(12) 0.0083(11) 0.0032(12)
C11 0.0312(16) 0.0265(15) 0.0196(14) 0.0032(13) 0.0009(12) 0.0049(12)
C9 0.047(2) 0.0184(14) 0.0244(15) 0.0086(14) 0.0112(14) 0.0065(12)
C10 0.0315(17) 0.0321(16) 0.0325(17) -0.0003(14) 0.0121(13) 0.0184(14)
C5 0.0185(15) 0.0465(19) 0.0276(16) 0.0068(14) -0.0007(12) -0.0052(14)
C6 0.0294(19) 0.060(2) 0.061(2) 0.0193(18) -0.0034(17) -0.035(2)
C7 0.030(2) 0.102(3) 0.083(3) 0.030(2) 0.039(2) 0.058(3)
O3 0.0200(10) 0.0106(8) 0.0110(9) -0.0009(7) 0.0040(7) -0.0018(7)
N5 0.0271(13) 0.0123(10) 0.0143(11) 0.0026(9) 0.0045(9) 0.0013(9)
C14 0.0294(15) 0.0165(13) 0.0157(13) 0.0037(12) 0.0079(11) -0.0041(11)
C15 0.0256(15) 0.0086(11) 0.0109(12) -0.0018(11) 0.0040(10) -0.0020(10)
C13 0.047(2) 0.0180(14) 0.0238(15) 0.0116(13) 0.0049(14) 0.0042(12)
C12 0.0318(17) 0.0306(16) 0.0254(16) -0.0106(14) 0.0076(13) 0.0046(13)
N6 0.0191(12) 0.0140(10) 0.0127(11) -0.0025(9) 0.0009(9) -0.0001(9)
C17 0.0285(15) 0.0123(12) 0.0127(12) -0.0005(11) 0.0038(11) -0.0028(10)
C18 0.0196(15) 0.0250(14) 0.0228(15) -0.0072(12) -0.0031(12) 0.0008(12)
C19 0.0339(17) 0.0210(14) 0.0123(13) -0.0028(13) 0.0042(12) 0.0001(11)
C20 0.0182(15) 0.0315(16) 0.0279(16) 0.0012(13) -0.0035(12) 0.0061(13)
N7 0.0152(12) 0.0234(12) 0.0241(12) 0.0042(9) 0.0072(10) 0.0058(10)
C22 0.0298(18) 0.0313(17) 0.0424(19) 0.0112(14) 0.0112(14) 0.0073(15)
C21 0.0248(17) 0.0412(19) 0.0435(19) 0.0053(14) 0.0186(14) 0.0129(16)

loop_
_atom_type_symbol
_atom_type_scat_dispersion_real
_atom_type_scat_dispersion_imag
_atom_type_scat_Cromer_Mann_a1
_atom_type_scat_Cromer_Mann_a2
_atom_type_scat_Cromer_Mann_a3
_atom_type_scat_Cromer_Mann_a4
_atom_type_scat_Cromer_Mann_b1
_atom_type_scat_Cromer_Mann_b2
_atom_type_scat_Cromer_Mann_b3
_atom_type_scat_Cromer_Mann_b4
_atom_type_scat_Cromer_Mann_c
_atom_type_scat_source
_atom_type_scat_dispersion_source
H 0.00000 0.00000 0.49300 0.32291 0.14019 0.04081 10.51090 26.12570 3.14236 57.79970 0.0030380000826 'International Tables Volume C Table 6.1.1.4 (pp. 500-502)' 'Henke, Gullikson and Davis, At. Data and Nucl. Data Tables, 1993, 54, 2'
C 0.00347 0.00161 2.31000 1.02000 1.58860 0.86500 20.84390 10.20750 0.56870 51.65120 0.215599998832 'International Tables Volume C Table 6.1.1.4 (pp. 500-502)' 'Henke, Gullikson and Davis, At. Data and Nucl. Data Tables, 1993, 54, 2'
N 0.00653 0.00323 12.21260 3.13220 2.01250 1.16630 0.00570 9.89330 28.99750 0.58260 -11.5290002823 'International Tables Volume C Table 6.1.1.4 (pp. 500-502)' 'Henke, Gullikson and Davis, At. Data and Nucl. Data Tables, 1993, 54, 2'
O 0.01158 0.00611 3.04850 2.28680 1.54630 0.86700 13.27710 5.70110 0.32390 32.90890 0.250800013542 'International Tables Volume C Table 6.1.1.4 (pp. 500-502)' 'Henke, Gullikson and Davis, At. Data and Nucl. Data Tables, 1993, 54, 2'
Sr -1.58596 3.32517 17.56630 9.81840 5.42200 2.66940 1.55640 14.09880 0.16640 132.37601 2.50640010834 'International Tables Volume C Table 6.1.1.4 (pp. 500-502)' 'Henke, Gullikson and Davis, At. Data and Nucl. Data Tables, 1993, 54, 2'

loop_
_geom_angle_atom_site_label_1
_geom_angle_atom_site_label_2
_geom_angle_atom_site_label_3
_geom_angle
_geom_angle_site_symmetry_1
_geom_angle_site_symmetry_3
_geom_angle_publ_flag
O1 Sr1 O2 70.53(6) . . ?
O3 Sr1 O2 147.58(6) 3_657 . ?
O3 Sr1 O2 138.43(5) . . ?
O3 Sr1 O1 103.33(6) . . ?
O3 Sr1 O1 100.06(6) 3_657 . ?
N5 Sr1 O2 77.13(6) . . ?
N5 Sr1 O1 102.76(6) . . ?
N5 Sr1 O3 63.94(5) . . ?
N5 Sr1 O3 135.01(6) . 3_657 ?
C15 Sr1 O2 128.51(6) 3_657 . ?
C15 Sr1 O1 93.42(6) 3_657 . ?
C15 Sr1 O3 19.08(5) 3_657 3_657 ?
C15 Sr1 O3 92.26(5) 3_657 . ?
C15 Sr1 N5 153.59(6) 3_657 . ?
C12 Sr1 O2 70.03(6) . . ?
C12 Sr1 O1 77.26(7) . . ?
C12 Sr1 O3 68.56(6) . . ?
C12 Sr1 O3 139.86(6) . 3_657 ?
C12 Sr1 N5 25.57(7) . . ?
C12 Sr1 C15 155.54(7) . 3_657 ?
N6 Sr1 O2 83.05(6) 3_657 . ?
N6 Sr1 O1 83.73(6) 3_657 . ?
N6 Sr1 O3 64.86(6) 3_657 3_657 ?
N6 Sr1 O3 138.21(6) 3_657 . ?
N6 Sr1 N5 155.48(6) 3_657 . ?
N6 Sr1 C15 45.97(6) 3_657 3_657 ?
N6 Sr1 C12 150.94(6) 3_657 . ?
N7 Sr1 O2 83.46(6) 3_657 . ?
N7 Sr1 O1 142.42(6) 3_657 . ?
N7 Sr1 O3 114.05(6) 3_657 . ?
N7 Sr1 O3 87.42(6) 3_657 3_657 ?
N7 Sr1 N5 97.07(6) 3_657 . ?
N7 Sr1 C15 81.77(6) 3_657 3_657 ?
N7 Sr1 C12 119.30(7) 3_657 . ?
N7 Sr1 N6 66.15(6) 3_657 3_657 ?
C3 O2 Sr1 135.55(16) . . ?
C1 O1 Sr1 137.71(16) . . ?
C2 C1 O1 124.8(2) . . ?
C4 C1 O1 114.5(2) . . ?
C4 C1 C2 120.6(2) . . ?
C2 C3 O2 124.7(2) . . ?
C8 C3 O2 115.3(2) . . ?
C8 C3 C2 119.9(2) . . ?
C3 C2 C1 126.3(2) . . ?
H2 C2 C1 116.85(14) . . ?
H2 C2 C3 116.85(14) . . ?
C11 C8 C3 106.8(2) . . ?
C9 C8 C3 108.7(2) . . ?
C9 C8 C11 108.9(2) . . ?
C10 C8 C3 114.1(2) . . ?
C10 C8 C11 109.2(2) . . ?
C10 C8 C9 109.0(2) . . ?
C5 C4 C1 108.5(2) . . ?
C6 C4 C1 107.1(2) . . ?
C6 C4 C5 108.9(3) . . ?
C7 C4 C1 114.0(2) . . ?
C7 C4 C5 109.5(3) . . ?
C7 C4 C6 108.7(3) . . ?
H11a C11 C8 109.5 . . ?
H11b C11 C8 109.5 . . ?
H11b C11 H11a 109.5 . . ?
H11c C11 C8 109.5 . . ?
H11c C11 H11a 109.5 . . ?
H11c C11 H11b 109.5 . . ?
H9a C9 C8 109.5 . . ?
H9b C9 C8 109.5 . . ?
H9b C9 H9a 109.5 . . ?
H9c C9 C8 109.5 . . ?
H9c C9 H9a 109.5 . . ?
H9c C9 H9b 109.5 . . ?
H10a C10 C8 109.5 . . ?
H10b C10 C8 109.5 . . ?
H10b C10 H10a 109.5 . . ?
H10c C10 C8 109.5 . . ?
H10c C10 H10a 109.5 . . ?
H10c C10 H10b 109.5 . . ?
H5a C5 C4 109.5 . . ?
H5b C5 C4 109.5 . . ?
H5b C5 H5a 109.5 . . ?
H5c C5 C4 109.5 . . ?
H5c C5 H5a 109.5 . . ?
H5c C5 H5b 109.5 . . ?
H6a C6 C4 109.5 . . ?
H6b C6 C4 109.5 . . ?
H6b C6 H6a 109.5 . . ?
H6c C6 C4 109.5 . . ?
H6c C6 H6a 109.5 . . ?
H6c C6 H6b 109.5 . . ?
H7a C7 C4 109.5 . . ?
H7b C7 C4 109.5 . . ?
H7b C7 H7a 109.5 . . ?
H7c C7 C4 109.5 . . ?
H7c C7 H7a 109.5 . . ?
H7c C7 H7b 109.5 . . ?
C15 O3 Sr1 125.64(14) . 3_657 ?
C15 O3 Sr1 127.17(13) . . ?
C14 N5 Sr1 105.59(14) . . ?
C13 N5 Sr1 123.15(16) . . ?
C13 N5 C14 109.2(2) . . ?
C12 N5 Sr1 97.13(15) . . ?
C12 N5 C14 112.1(2) . . ?
C12 N5 C13 109.1(2) . . ?
C15 C14 N5 111.9(2) . . ?
H14a C14 N5 109.24(13) . . ?
H14a C14 C15 109.24(14) . . ?
H14b C14 N5 109.24(14) . . ?
H14b C14 C15 109.24(14) . . ?
H14b C14 H14a 107.9 . . ?
O3 C15 Sr1 35.28(10) . 3_657 ?
C14 C15 Sr1 133.87(17) . 3_657 ?
C14 C15 O3 110.8(2) . . ?
C17 C15 Sr1 77.16(13) . 3_657 ?
C17 C15 O3 110.99(19) . . ?
C17 C15 C14 108.7(2) . . ?
H13a C13 N5 109.5 . . ?
H13b C13 N5 109.5 . . ?
H13b C13 H13a 109.5 . . ?
H13c C13 N5 109.5 . . ?
H13c C13 H13a 109.5 . . ?
H13c C13 H13b 109.5 . . ?
N5 C12 Sr1 57.30(12) . . ?
H12a C12 Sr1 118.04(5) . . ?
H12a C12 N5 118.04(14) . . ?
H12b C12 Sr1 118.04(5) . . ?
H12b C12 N5 118.04(14) . . ?
H12b C12 H12a 115.2 . . ?
C17 N6 Sr1 102.55(14) . 3_657 ?
C18 N6 Sr1 110.88(15) . 3_657 ?
C18 N6 C17 112.7(2) . . ?
C19 N6 Sr1 110.11(15) . 3_657 ?
C19 N6 C17 110.2(2) . . ?
C19 N6 C18 110.2(2) . . ?
N6 C17 C15 112.2(2) . . ?
H17a C17 C15 109.18(13) . . ?
H17a C17 N6 109.18(13) . . ?
H17b C17 C15 109.18(14) . . ?
H17b C17 N6 109.18(13) . . ?
H17b C17 H17a 107.9 . . ?
C20 C18 N6 112.4(2) . . ?
H18a C18 N6 109.12(14) . . ?
H18a C18 C20 109.12(16) . . ?
H18b C18 N6 109.12(14) . . ?
H18b C18 C20 109.12(15) . . ?
H18b C18 H18a 107.9 . . ?
H19a C19 N6 109.5 . . ?
H19b C19 N6 109.5 . . ?
H19b C19 H19a 109.5 . . ?
H19c C19 N6 109.5 . . ?
H19c C19 H19a 109.5 . . ?
H19c C19 H19b 109.5 . . ?
N7 C20 C18 113.8(2) . . ?
H20a C20 C18 108.81(14) . . ?
H20a C20 N7 108.81(14) . . ?
H20b C20 C18 108.81(16) . . ?
H20b C20 N7 108.81(14) . . ?
H20b C20 H20a 107.7 . . ?
C20 N7 Sr1 108.98(16) . 3_657 ?
C22 N7 Sr1 111.01(17) . 3_657 ?
C22 N7 C20 109.1(2) . . ?
C21 N7 Sr1 106.14(16) . 3_657 ?
C21 N7 C20 112.5(2) . . ?
C21 N7 C22 109.1(2) . . ?
H22a C22 N7 109.5 . . ?
H22b C22 N7 109.5 . . ?
H22b C22 H22a 109.5 . . ?
H22c C22 N7 109.5 . . ?
H22c C22 H22a 109.5 . . ?
H22c C22 H22b 109.5 . . ?
H21a C21 N7 109.5 . . ?
H21b C21 N7 109.5 . . ?
H21b C21 H21a 109.5 . . ?
H21c C21 N7 109.5 . . ?
H21c C21 H21a 109.5 . . ?
H21c C21 H21b 109.5 . . ?

loop_
_geom_bond_atom_site_label_1
_geom_bond_atom_site_label_2
_geom_bond_distance
_geom_bond_site_symmetry_2
_geom_bond_publ_flag
Sr1 Sr1 3.8884(4) 3_657 ?
Sr1 O2 2.4964(16) . ?
Sr1 O1 2.4306(17) . ?
Sr1 O3 2.4298(15) 3_657 ?
Sr1 O3 2.4188(16) . ?
Sr1 N5 2.844(2) . ?
Sr1 C15 3.419(2) 3_657 ?
Sr1 C12 3.354(3) . ?
Sr1 N6 2.790(2) 3_657 ?
Sr1 N7 2.730(2) 3_657 ?
O2 C3 1.259(3) . ?
O1 C1 1.258(3) . ?
C1 C2 1.400(4) . ?
C1 C4 1.541(4) . ?
C3 C2 1.399(4) . ?
C3 C8 1.546(3) . ?
C2 H2 0.9500 . ?
C8 C11 1.529(4) . ?
C8 C9 1.529(4) . ?
C8 C10 1.523(4) . ?
C4 C5 1.512(4) . ?
C4 C6 1.520(4) . ?
C4 C7 1.519(4) . ?
C11 H11a 0.9800 . ?
C11 H11b 0.9800 . ?
C11 H11c 0.9800 . ?
C9 H9a 0.9800 . ?
C9 H9b 0.9800 . ?
C9 H9c 0.9800 . ?
C10 H10a 0.9800 . ?
C10 H10b 0.9800 . ?
C10 H10c 0.9800 . ?
C5 H5a 0.9800 . ?
C5 H5b 0.9800 . ?
C5 H5c 0.9800 . ?
C6 H6a 0.9800 . ?
C6 H6b 0.9800 . ?
C6 H6c 0.9800 . ?
C7 H7a 0.9800 . ?
C7 H7b 0.9800 . ?
C7 H7c 0.9800 . ?
O3 C15 1.375(3) . ?
N5 C14 1.471(3) . ?
N5 C13 1.455(3) . ?
N5 C12 1.459(4) . ?
C14 C15 1.526(4) . ?
C14 H14a 0.9900 . ?
C14 H14b 0.9900 . ?
C15 C17 1.536(3) . ?
C13 H13a 0.9800 . ?
C13 H13b 0.9800 . ?
C13 H13c 0.9800 . ?
C12 H12a 0.9900 . ?
C12 H12b 0.9900 . ?
N6 C17 1.467(3) . ?
N6 C18 1.467(3) . ?
N6 C19 1.461(3) . ?
C17 H17a 0.9900 . ?
C17 H17b 0.9900 . ?
C18 C20 1.517(4) . ?
C18 H18a 0.9900 . ?
C18 H18b 0.9900 . ?
C19 H19a 0.9800 . ?
C19 H19b 0.9800 . ?
C19 H19c 0.9800 . ?
C20 N7 1.462(4) . ?
C20 H20a 0.9900 . ?
C20 H20b 0.9900 . ?
N7 C22 1.458(3) . ?
N7 C21 1.466(4) . ?
C22 H22a 0.9800 . ?
C22 H22b 0.9800 . ?
C22 H22c 0.9800 . ?
C21 H21a 0.9800 . ?
C21 H21b 0.9800 . ?
C21 H21c 0.9800 . ?
